data_4073956
loop_
_publ_author_name
'Vujkovic, Nadia'
'Ward, Benjamin D.'
'Maisse-Fran\,cois, Aline'
'Wadepohl, Hubert'
'Mountford, Philip'
'Gade, Lutz H.'

_publ_section_title
;
 Imido-Alkyne Coupling in Titanium Complexes:&#x00A0; New Insights into
 the Alkyne Hydroamination Reaction
;
_journal_issue 23
_journal_name_full Organometallics
_journal_page_first 5522
_journal_paper_doi 10.1021/om700758v
_journal_volume 26
_journal_year 2007
_chemical_formula_sum 'C47 H54 N4 Ti'
_chemical_formula_weight 722.84
_space_group_IT_number 15
_symmetry_cell_setting monoclinic
_symmetry_Int_Tables_number 15
_symmetry_space_group_name_Hall '-C 2yc'
_symmetry_space_group_name_H-M 'C 1 2/c 1'
_atom_sites_solution_hydrogens geom
_atom_sites_solution_primary direct
_atom_sites_solution_secondary difmap
_audit_block_code ga_nv9a
_audit_creation_method SHELXL-97
_cell_angle_alpha 90.00
_cell_angle_beta 114.8670(10)
_cell_angle_gamma 90.00
_cell_formula_units_Z 8
_cell_length_a 31.3967(18)
_cell_length_b 12.6357(8)
_cell_length_c 22.2022(13)
_cell_measurement_temperature 100(2)
_cell_volume 7991.4(8)
_computing_cell_refinement 'Bruker SAINT'
_computing_data_collection 'Bruker SMART'
_computing_data_reduction 'Bruker SAINT'
_computing_molecular_graphics 'PLATON (Spek, 1980-2005)'
_computing_publication_material 'SHELXL-97 (Sheldrick, 1997)'
_computing_structure_refinement 'SHELXL-97 (Sheldrick, 1997)'
_computing_structure_solution 'SIR2004 (Giacovazzo, 2004)'
_diffrn_ambient_temperature 100(2)
_diffrn_measured_fraction_theta_full 1.000
_diffrn_measured_fraction_theta_max 1.000
_diffrn_measurement_device_type 'CCD area detector'
_diffrn_measurement_method 'phi and omega-scans'
_diffrn_radiation_monochromator graphite
_diffrn_radiation_probe x-ray
_diffrn_radiation_type MoK\a
_diffrn_radiation_wavelength 0.71073
_diffrn_reflns_av_R_equivalents 0.0840
_diffrn_reflns_av_sigmaI/netI 0.0525
_diffrn_reflns_limit_h_max 36
_diffrn_reflns_limit_h_min -40
_diffrn_reflns_limit_k_max 16
_diffrn_reflns_limit_k_min 0
_diffrn_reflns_limit_l_max 28
_diffrn_reflns_limit_l_min 0
_diffrn_reflns_number 80120
_diffrn_reflns_theta_full 27.48
_diffrn_reflns_theta_max 27.48
_diffrn_reflns_theta_min 1.76
_diffrn_source 'fine-focus sealed tube'
_exptl_absorpt_coefficient_mu 0.252
_exptl_absorpt_correction_T_max 0.7464
_exptl_absorpt_correction_T_min 0.6786
_exptl_absorpt_correction_type multi-scan
_exptl_absorpt_process_details SADABS
_exptl_crystal_colour black
_exptl_crystal_density_diffrn 1.202
_exptl_crystal_density_method 'not measured'
_exptl_crystal_description needle
_exptl_crystal_F_000 3088
_exptl_crystal_size_max 0.20
_exptl_crystal_size_mid 0.20
_exptl_crystal_size_min 0.10
_refine_diff_density_max 0.457
_refine_diff_density_min -0.536
_refine_diff_density_rms 0.069
_refine_ls_abs_structure_details 'Flack H D (1983), Acta Cryst. A39, 876-881'
_refine_ls_extinction_method none
_refine_ls_goodness_of_fit_ref 1.087
_refine_ls_hydrogen_treatment constr
_refine_ls_matrix_type full
_refine_ls_number_parameters 479
_refine_ls_number_reflns 9162
_refine_ls_number_restraints 0
_refine_ls_restrained_S_all 1.087
_refine_ls_R_factor_all 0.0791
_refine_ls_R_factor_gt 0.0499
_refine_ls_shift/su_max 0.000
_refine_ls_shift/su_mean 0.000
_refine_ls_structure_factor_coef Fsqd
_refine_ls_weighting_details 'calc w=1/[\s^2^(Fo^2^)+(0.0808P)^2^+1.5846P] where P=(Fo^2^+2Fc^2^)/3'
_refine_ls_weighting_scheme calc
_refine_ls_wR_factor_gt 0.1330
_refine_ls_wR_factor_ref 0.1477
_reflns_number_gt 6213
_reflns_number_total 9162
_reflns_threshold_expression >2sigma(I)
_cod_data_source_file om700758v-file001.cif
_cod_data_source_block 5d
_cod_original_sg_symbol_H-M 'C 2/c'
_cod_database_code 4073956

loop_
_symmetry_equiv_pos_as_xyz
'x, y, z'
'-x, y, -z+1/2'
'x+1/2, y+1/2, z'
'-x+1/2, y+1/2, -z+1/2'
'-x, -y, -z'
'x, -y, z-1/2'
'-x+1/2, -y+1/2, -z'
'x+1/2, -y+1/2, z-1/2'

loop_
_atom_site_label
_atom_site_type_symbol
_atom_site_fract_x
_atom_site_fract_y
_atom_site_fract_z
_atom_site_U_iso_or_equiv
_atom_site_adp_type
_atom_site_occupancy
_atom_site_symmetry_multiplicity
_atom_site_calc_flag
_atom_site_refinement_flags
C1 C 0.08262(7) 0.23721(17) 0.15809(11) 0.0192(4) Uani 1 1 d .
H1 H 0.0575 0.1880 0.1455 0.023 Uiso 1 1 calc R
C2 C 0.07048(7) 0.34179(17) 0.15560(11) 0.0180(4) Uani 1 1 d .
C3 C 0.10598(7) 0.42383(16) 0.17880(10) 0.0162(4) Uani 1 1 d .
C4 C 0.14885(7) 0.40881(17) 0.17915(10) 0.0177(4) Uani 1 1 d .
H4 H 0.1684 0.4696 0.1893 0.021 Uiso 1 1 calc R
C5 C 0.12807(8) 0.07810(16) 0.19410(11) 0.0213(5) Uani 1 1 d .
C6 C 0.17724(8) 0.03413(18) 0.21446(13) 0.0287(5) Uani 1 1 d .
H6A H 0.1856 0.0375 0.1766 0.043 Uiso 1 1 calc R
H6B H 0.1782 -0.0396 0.2286 0.043 Uiso 1 1 calc R
H6C H 0.1996 0.0762 0.2512 0.043 Uiso 1 1 calc R
C7 C 0.09427(9) 0.01326(18) 0.13483(12) 0.0280(5) Uani 1 1 d .
H7A H 0.0620 0.0377 0.1224 0.042 Uiso 1 1 calc R
H7B H 0.0967 -0.0617 0.1471 0.042 Uiso 1 1 calc R
H7C H 0.1025 0.0224 0.0972 0.042 Uiso 1 1 calc R
C8 C 0.11531(9) 0.0672(2) 0.25326(12) 0.0308(6) Uani 1 1 d .
H8A H 0.1361 0.1122 0.2897 0.046 Uiso 1 1 calc R
H8B H 0.1190 -0.0067 0.2680 0.046 Uiso 1 1 calc R
H8C H 0.0826 0.0891 0.2399 0.046 Uiso 1 1 calc R
C9 C 0.02024(7) 0.37434(17) 0.12759(11) 0.0200(5) Uani 1 1 d .
C10 C 0.00626(8) 0.46153(18) 0.08460(11) 0.0230(5) Uani 1 1 d .
H10 H 0.0289 0.4975 0.0742 0.028 Uiso 1 1 calc R
C11 C -0.03985(8) 0.49644(19) 0.05688(12) 0.0272(5) Uani 1 1 d .
H11 H -0.0483 0.5559 0.0280 0.033 Uiso 1 1 calc R
C12 C -0.07357(8) 0.44610(19) 0.07058(12) 0.0261(5) Uani 1 1 d .
C13 C -0.06070(8) 0.35957(19) 0.11250(12) 0.0265(5) Uani 1 1 d .
H13 H -0.0837 0.3240 0.1222 0.032 Uiso 1 1 calc R
C14 C -0.01400(8) 0.32348(18) 0.14097(12) 0.0237(5) Uani 1 1 d .
H14 H -0.0058 0.2638 0.1696 0.028 Uiso 1 1 calc R
C15 C -0.12358(8) 0.4876(2) 0.04136(14) 0.0372(6) Uani 1 1 d .
H15A H -0.1314 0.5130 0.0772 0.056 Uiso 1 1 calc R
H15B H -0.1452 0.4306 0.0172 0.056 Uiso 1 1 calc R
H15C H -0.1265 0.5459 0.0108 0.056 Uiso 1 1 calc R
C16 C 0.09464(7) 0.52009(16) 0.20823(10) 0.0164(4) Uani 1 1 d .
C17 C 0.10245(7) 0.62144(17) 0.19177(11) 0.0204(5) Uani 1 1 d .
H17 H 0.1150 0.6312 0.1599 0.024 Uiso 1 1 calc R
C18 C 0.09230(8) 0.70920(18) 0.22096(12) 0.0247(5) Uani 1 1 d .
H18 H 0.0979 0.7780 0.2086 0.030 Uiso 1 1 calc R
C19 C 0.07415(8) 0.69853(18) 0.26780(12) 0.0258(5) Uani 1 1 d .
C20 C 0.06598(8) 0.59676(19) 0.28413(12) 0.0250(5) Uani 1 1 d .
H20 H 0.0535 0.5871 0.3160 0.030 Uiso 1 1 calc R
C21 C 0.07573(7) 0.50960(18) 0.25490(11) 0.0207(5) Uani 1 1 d .
H21 H 0.0695 0.4409 0.2666 0.025 Uiso 1 1 calc R
C22 C 0.06405(10) 0.7936(2) 0.30073(15) 0.0403(7) Uani 1 1 d .
H22A H 0.0925 0.8135 0.3398 0.060 Uiso 1 1 calc R
H22B H 0.0390 0.7764 0.3145 0.060 Uiso 1 1 calc R
H22C H 0.0541 0.8529 0.2693 0.060 Uiso 1 1 calc R
C23 C 0.21199(7) 0.15264(17) 0.08188(11) 0.0186(4) Uani 1 1 d .
H23A H 0.2110 0.1576 0.0368 0.022 Uiso 1 1 calc R
H23B H 0.2134 0.0766 0.0933 0.022 Uiso 1 1 calc R
C24 C 0.25784(7) 0.20598(17) 0.13137(11) 0.0181(4) Uani 1 1 d .
C25 C 0.26977(7) 0.18929(19) 0.20582(11) 0.0214(5) Uani 1 1 d .
H25A H 0.2710 0.1122 0.2144 0.026 Uiso 1 1 calc R
H25B H 0.3016 0.2181 0.2322 0.026 Uiso 1 1 calc R
C26 C 0.29748(8) 0.15100(19) 0.11997(12) 0.0250(5) Uani 1 1 d .
H26A H 0.2925 0.1607 0.0737 0.038 Uiso 1 1 calc R
H26B H 0.2975 0.0753 0.1295 0.038 Uiso 1 1 calc R
H26C H 0.3277 0.1820 0.1495 0.038 Uiso 1 1 calc R
C27 C 0.12693(7) 0.16242(16) 0.02733(10) 0.0168(4) Uani 1 1 d .
C28 C 0.12463(8) 0.07526(17) -0.01292(11) 0.0198(4) Uani 1 1 d .
H28 H 0.1527 0.0393 -0.0071 0.024 Uiso 1 1 calc R
C29 C 0.08168(8) 0.04046(17) -0.06147(11) 0.0219(5) Uani 1 1 d .
C30 C 0.04086(8) 0.09237(18) -0.06916(11) 0.0239(5) Uani 1 1 d .
H30 H 0.0115 0.0678 -0.1015 0.029 Uiso 1 1 calc R
C31 C 0.04202(8) 0.17976(18) -0.03042(11) 0.0224(5) Uani 1 1 d .
C32 C 0.08499(7) 0.21566(17) 0.01606(11) 0.0189(4) Uani 1 1 d .
H32 H 0.0861 0.2777 0.0409 0.023 Uiso 1 1 calc R
C33 C 0.07965(9) -0.0526(2) -0.10514(12) 0.0303(6) Uani 1 1 d .
H33A H 0.0623 -0.1107 -0.0964 0.045 Uiso 1 1 calc R
H33B H 0.1116 -0.0761 -0.0955 0.045 Uiso 1 1 calc R
H33C H 0.0637 -0.0316 -0.1519 0.045 Uiso 1 1 calc R
C34 C -0.00314(8) 0.2346(2) -0.03936(13) 0.0329(6) Uani 1 1 d .
H34A H -0.0152 0.2752 -0.0808 0.049 Uiso 1 1 calc R
H34B H 0.0030 0.2825 -0.0019 0.049 Uiso 1 1 calc R
H34C H -0.0264 0.1815 -0.0412 0.049 Uiso 1 1 calc R
C35 C 0.25488(7) 0.26295(16) 0.29783(11) 0.0179(4) Uani 1 1 d .
C36 C 0.30240(7) 0.25767(16) 0.34177(11) 0.0189(4) Uani 1 1 d .
H36 H 0.3245 0.2331 0.3260 0.023 Uiso 1 1 calc R
C37 C 0.31808(8) 0.28760(17) 0.40791(11) 0.0223(5) Uani 1 1 d .
C38 C 0.28566(8) 0.32138(17) 0.43101(11) 0.0235(5) Uani 1 1 d .
H38 H 0.2962 0.3427 0.4760 0.028 Uiso 1 1 calc R
C39 C 0.23786(8) 0.32454(17) 0.38920(11) 0.0229(5) Uani 1 1 d .
C40 C 0.22300(8) 0.29492(17) 0.32343(11) 0.0204(5) Uani 1 1 d .
H40 H 0.1904 0.2963 0.2950 0.024 Uiso 1 1 calc R
C41 C 0.36973(9) 0.2832(2) 0.45319(12) 0.0336(6) Uani 1 1 d .
H41A H 0.3846 0.2272 0.4382 0.050 Uiso 1 1 calc R
H41B H 0.3739 0.2681 0.4986 0.050 Uiso 1 1 calc R
H41C H 0.3843 0.3514 0.4522 0.050 Uiso 1 1 calc R
C42 C 0.20241(9) 0.3552(2) 0.41486(13) 0.0330(6) Uani 1 1 d .
H42A H 0.1737 0.3800 0.3780 0.049 Uiso 1 1 calc R
H42B H 0.2152 0.4119 0.4477 0.049 Uiso 1 1 calc R
H42C H 0.1951 0.2936 0.4357 0.049 Uiso 1 1 calc R
C43 C 0.25586(7) 0.32416(17) 0.11770(10) 0.0172(4) Uani 1 1 d .
C44 C 0.28658(8) 0.37697(18) 0.09782(11) 0.0223(5) Uani 1 1 d .
H44 H 0.3107 0.3392 0.0919 0.027 Uiso 1 1 calc R
C45 C 0.28186(8) 0.48495(19) 0.08671(12) 0.0254(5) Uani 1 1 d .
H45 H 0.3028 0.5221 0.0734 0.030 Uiso 1 1 calc R
C46 C 0.24627(8) 0.53816(18) 0.09523(11) 0.0224(5) Uani 1 1 d .
H46 H 0.2421 0.6122 0.0876 0.027 Uiso 1 1 calc R
C47 C 0.21700(7) 0.48115(17) 0.11502(11) 0.0188(4) Uani 1 1 d .
H47 H 0.1925 0.5176 0.1208 0.023 Uiso 1 1 calc R
N1 N 0.12644(6) 0.19441(13) 0.17643(9) 0.0175(4) Uani 1 1 d .
N2 N 0.16801(6) 0.19616(14) 0.07957(9) 0.0168(4) Uani 1 1 d .
N3 N 0.23751(6) 0.23713(14) 0.23015(9) 0.0174(4) Uani 1 1 d .
N4 N 0.22140(6) 0.37682(14) 0.12653(8) 0.0161(4) Uani 1 1 d .
Ti Ti 0.177364(12) 0.27278(3) 0.160829(18) 0.01433(11) Uani 1 1 d .

loop_
_atom_site_aniso_label
_atom_site_aniso_U_11
_atom_site_aniso_U_22
_atom_site_aniso_U_33
_atom_site_aniso_U_23
_atom_site_aniso_U_13
_atom_site_aniso_U_12
C1 0.0175(10) 0.0226(11) 0.0193(11) -0.0031(9) 0.0094(9) -0.0025(8)
C2 0.0142(10) 0.0203(11) 0.0192(11) -0.0021(9) 0.0067(9) -0.0013(8)
C3 0.0166(10) 0.0165(10) 0.0151(10) 0.0006(8) 0.0061(8) 0.0024(8)
C4 0.0146(10) 0.0168(10) 0.0202(11) 0.0000(8) 0.0060(9) -0.0015(8)
C5 0.0280(12) 0.0140(10) 0.0253(12) 0.0023(9) 0.0145(10) 0.0009(9)
C6 0.0318(13) 0.0183(11) 0.0357(14) 0.0051(10) 0.0140(11) 0.0038(10)
C7 0.0357(14) 0.0161(11) 0.0318(14) 0.0012(10) 0.0137(11) -0.0050(10)
C8 0.0403(14) 0.0263(13) 0.0296(14) 0.0057(10) 0.0184(12) 0.0021(11)
C9 0.0163(10) 0.0221(11) 0.0218(11) -0.0079(9) 0.0082(9) -0.0027(9)
C10 0.0186(11) 0.0269(12) 0.0216(12) -0.0020(9) 0.0067(9) -0.0005(9)
C11 0.0240(12) 0.0276(12) 0.0266(13) -0.0014(10) 0.0073(10) 0.0017(10)
C12 0.0206(11) 0.0291(12) 0.0268(13) -0.0044(10) 0.0084(10) 0.0006(9)
C13 0.0206(11) 0.0294(13) 0.0311(13) -0.0071(10) 0.0123(10) -0.0083(9)
C14 0.0231(12) 0.0215(11) 0.0266(13) -0.0041(9) 0.0107(10) -0.0034(9)
C15 0.0216(13) 0.0424(16) 0.0443(16) 0.0049(13) 0.0105(12) 0.0023(11)
C16 0.0100(9) 0.0193(10) 0.0168(10) -0.0009(8) 0.0026(8) 0.0025(8)
C17 0.0180(11) 0.0207(11) 0.0224(12) 0.0008(9) 0.0084(9) -0.0018(9)
C18 0.0197(11) 0.0179(11) 0.0314(13) -0.0019(9) 0.0056(10) -0.0010(9)
C19 0.0171(11) 0.0242(12) 0.0303(13) -0.0115(10) 0.0042(10) 0.0026(9)
C20 0.0203(11) 0.0341(13) 0.0230(12) -0.0073(10) 0.0114(10) -0.0017(10)
C21 0.0187(11) 0.0213(11) 0.0226(12) -0.0008(9) 0.0091(9) -0.0008(9)
C22 0.0343(15) 0.0340(15) 0.0486(18) -0.0183(13) 0.0134(13) 0.0031(12)
C23 0.0189(10) 0.0180(10) 0.0186(11) -0.0040(8) 0.0076(9) 0.0009(8)
C24 0.0130(10) 0.0223(11) 0.0186(11) -0.0031(8) 0.0061(9) 0.0031(8)
C25 0.0171(10) 0.0282(12) 0.0172(11) 0.0011(9) 0.0056(9) 0.0081(9)
C26 0.0196(11) 0.0296(12) 0.0265(13) -0.0039(10) 0.0103(10) 0.0067(9)
C27 0.0181(10) 0.0174(10) 0.0143(10) 0.0015(8) 0.0061(8) -0.0024(8)
C28 0.0222(11) 0.0184(11) 0.0194(11) 0.0004(9) 0.0094(9) -0.0014(9)
C29 0.0293(12) 0.0178(11) 0.0198(11) -0.0019(9) 0.0114(10) -0.0062(9)
C30 0.0213(11) 0.0279(12) 0.0179(11) -0.0032(9) 0.0037(9) -0.0092(9)
C31 0.0188(11) 0.0261(12) 0.0200(11) 0.0020(9) 0.0059(9) -0.0031(9)
C32 0.0189(11) 0.0200(11) 0.0162(11) -0.0003(8) 0.0058(9) -0.0015(8)
C33 0.0368(14) 0.0283(13) 0.0239(13) -0.0099(10) 0.0110(11) -0.0096(11)
C34 0.0183(12) 0.0355(14) 0.0355(15) -0.0082(12) 0.0023(11) -0.0016(10)
C35 0.0219(11) 0.0129(10) 0.0169(11) 0.0013(8) 0.0061(9) 0.0014(8)
C36 0.0182(11) 0.0168(10) 0.0196(11) 0.0002(8) 0.0058(9) 0.0010(8)
C37 0.0251(12) 0.0171(11) 0.0199(11) -0.0003(9) 0.0049(9) -0.0011(9)
C38 0.0348(13) 0.0187(11) 0.0149(11) -0.0014(9) 0.0085(10) -0.0016(10)
C39 0.0333(13) 0.0167(11) 0.0230(12) 0.0031(9) 0.0161(10) 0.0030(9)
C40 0.0196(11) 0.0205(11) 0.0204(11) 0.0023(9) 0.0079(9) 0.0037(9)
C41 0.0283(13) 0.0427(16) 0.0217(13) -0.0043(11) 0.0025(11) -0.0041(11)
C42 0.0449(16) 0.0332(14) 0.0261(13) 0.0040(11) 0.0201(12) 0.0089(12)
C43 0.0125(10) 0.0242(11) 0.0131(10) -0.0040(8) 0.0036(8) -0.0005(8)
C44 0.0183(11) 0.0297(12) 0.0205(11) -0.0042(9) 0.0099(9) -0.0001(9)
C45 0.0258(12) 0.0307(13) 0.0222(12) -0.0026(10) 0.0125(10) -0.0078(10)
C46 0.0279(12) 0.0195(11) 0.0207(11) -0.0013(9) 0.0110(10) -0.0034(9)
C47 0.0170(10) 0.0192(10) 0.0186(11) -0.0032(8) 0.0058(9) -0.0003(8)
N1 0.0192(9) 0.0127(8) 0.0214(10) -0.0009(7) 0.0092(8) 0.0001(7)
N2 0.0140(9) 0.0173(9) 0.0182(9) -0.0011(7) 0.0058(7) 0.0003(7)
N3 0.0161(9) 0.0188(9) 0.0169(9) 0.0003(7) 0.0064(7) 0.0038(7)
N4 0.0119(8) 0.0194(9) 0.0147(9) -0.0030(7) 0.0036(7) 0.0005(7)
Ti 0.01186(19) 0.01487(19) 0.0154(2) -0.00122(14) 0.00491(15) 0.00083(14)

loop_
_atom_type_symbol
_atom_type_description
_atom_type_scat_dispersion_real
_atom_type_scat_dispersion_imag
_atom_type_scat_source
C C 0.0033 0.0016 'International Tables Vol C Tables 4.2.6.8 and 6.1.1.4'
H H 0.0000 0.0000 'International Tables Vol C Tables 4.2.6.8 and 6.1.1.4'
N N 0.0061 0.0033 'International Tables Vol C Tables 4.2.6.8 and 6.1.1.4'
Ti Ti 0.2776 0.4457 'International Tables Vol C Tables 4.2.6.8 and 6.1.1.4'

loop_
_geom_angle_atom_site_label_1
_geom_angle_atom_site_label_2
_geom_angle_atom_site_label_3
_geom_angle
C2 C1 N1 128.3(2)
C2 C1 H1 115.8
N1 C1 H1 115.8
C1 C2 C3 121.08(19)
C1 C2 C9 120.74(19)
C3 C2 C9 118.17(18)
C4 C3 C2 121.01(19)
C4 C3 C16 122.03(19)
C2 C3 C16 116.68(18)
C3 C4 Ti 129.02(16)
C3 C4 H4 115.5
Ti C4 H4 115.5
N1 C5 C6 110.55(18)
N1 C5 C8 108.44(18)
C6 C5 C8 108.1(2)
N1 C5 C7 111.08(18)
C6 C5 C7 108.05(19)
C8 C5 C7 110.56(19)
C5 C6 H6A 109.5
C5 C6 H6B 109.5
H6A C6 H6B 109.5
C5 C6 H6C 109.5
H6A C6 H6C 109.5
H6B C6 H6C 109.5
C5 C7 H7A 109.5
C5 C7 H7B 109.5
H7A C7 H7B 109.5
C5 C7 H7C 109.5
H7A C7 H7C 109.5
H7B C7 H7C 109.5
C5 C8 H8A 109.5
C5 C8 H8B 109.5
H8A C8 H8B 109.5
C5 C8 H8C 109.5
H8A C8 H8C 109.5
H8B C8 H8C 109.5
C14 C9 C10 117.4(2)
C14 C9 C2 124.2(2)
C10 C9 C2 118.35(19)
C11 C10 C9 121.5(2)
C11 C10 H10 119.3
C9 C10 H10 119.3
C12 C11 C10 120.8(2)
C12 C11 H11 119.6
C10 C11 H11 119.6
C11 C12 C13 118.8(2)
C11 C12 C15 120.0(2)
C13 C12 C15 121.2(2)
C12 C13 C14 120.9(2)
C12 C13 H13 119.5
C14 C13 H13 119.5
C9 C14 C13 120.6(2)
C9 C14 H14 119.7
C13 C14 H14 119.7
C12 C15 H15A 109.5
C12 C15 H15B 109.5
H15A C15 H15B 109.5
C12 C15 H15C 109.5
H15A C15 H15C 109.5
H15B C15 H15C 109.5
C17 C16 C21 117.5(2)
C17 C16 C3 122.54(19)
C21 C16 C3 120.01(19)
C16 C17 C18 121.1(2)
C16 C17 H17 119.5
C18 C17 H17 119.5
C19 C18 C17 121.3(2)
C19 C18 H18 119.3
C17 C18 H18 119.3
C18 C19 C20 117.7(2)
C18 C19 C22 121.5(2)
C20 C19 C22 120.8(2)
C21 C20 C19 121.0(2)
C21 C20 H20 119.5
C19 C20 H20 119.5
C20 C21 C16 121.4(2)
C20 C21 H21 119.3
C16 C21 H21 119.3
C19 C22 H22A 109.5
C19 C22 H22B 109.5
H22A C22 H22B 109.5
C19 C22 H22C 109.5
H22A C22 H22C 109.5
H22B C22 H22C 109.5
N2 C23 C24 116.21(17)
N2 C23 H23A 108.2
C24 C23 H23A 108.2
N2 C23 H23B 108.2
C24 C23 H23B 108.2
H23A C23 H23B 107.4
C43 C24 C26 112.29(18)
C43 C24 C25 108.56(17)
C26 C24 C25 105.37(17)
C43 C24 C23 109.74(17)
C26 C24 C23 105.18(17)
C25 C24 C23 115.67(18)
N3 C25 C24 116.32(17)
N3 C25 H25A 108.2
C24 C25 H25A 108.2
N3 C25 H25B 108.2
C24 C25 H25B 108.2
H25A C25 H25B 107.4
C24 C26 H26A 109.5
C24 C26 H26B 109.5
H26A C26 H26B 109.5
C24 C26 H26C 109.5
H26A C26 H26C 109.5
H26B C26 H26C 109.5
N2 C27 C28 123.65(19)
N2 C27 C32 118.25(19)
C28 C27 C32 118.05(19)
C29 C28 C27 120.9(2)
C29 C28 H28 119.5
C27 C28 H28 119.5
C30 C29 C28 119.3(2)
C30 C29 C33 120.2(2)
C28 C29 C33 120.5(2)
C29 C30 C31 121.2(2)
C29 C30 H30 119.4
C31 C30 H30 119.4
C32 C31 C30 119.0(2)
C32 C31 C34 120.8(2)
C30 C31 C34 120.2(2)
C31 C32 C27 121.5(2)
C31 C32 H32 119.3
C27 C32 H32 119.3
C29 C33 H33A 109.5
C29 C33 H33B 109.5
H33A C33 H33B 109.5
C29 C33 H33C 109.5
H33A C33 H33C 109.5
H33B C33 H33C 109.5
C31 C34 H34A 109.5
C31 C34 H34B 109.5
H34A C34 H34B 109.5
C31 C34 H34C 109.5
H34A C34 H34C 109.5
H34B C34 H34C 109.5
C36 C35 C40 117.7(2)
C36 C35 N3 123.7(2)
C40 C35 N3 118.58(19)
C37 C36 C35 121.6(2)
C37 C36 H36 119.2
C35 C36 H36 119.2
C38 C37 C36 119.0(2)
C38 C37 C41 121.1(2)
C36 C37 C41 119.9(2)
C37 C38 C39 121.0(2)
C37 C38 H38 119.5
C39 C38 H38 119.5
C40 C39 C38 119.0(2)
C40 C39 C42 119.7(2)
C38 C39 C42 121.2(2)
C39 C40 C35 121.6(2)
C39 C40 H40 119.2
C35 C40 H40 119.2
C37 C41 H41A 109.5
C37 C41 H41B 109.5
H41A C41 H41B 109.5
C37 C41 H41C 109.5
H41A C41 H41C 109.5
H41B C41 H41C 109.5
C39 C42 H42A 109.5
C39 C42 H42B 109.5
H42A C42 H42B 109.5
C39 C42 H42C 109.5
H42A C42 H42C 109.5
H42B C42 H42C 109.5
N4 C43 C44 121.0(2)
N4 C43 C24 114.99(18)
C44 C43 C24 124.05(19)
C45 C44 C43 119.6(2)
C45 C44 H44 120.2
C43 C44 H44 120.2
C44 C45 C46 119.1(2)
C44 C45 H45 120.4
C46 C45 H45 120.4
C47 C46 C45 118.4(2)
C47 C46 H46 120.8
C45 C46 H46 120.8
N4 C47 C46 123.1(2)
N4 C47 H47 118.4
C46 C47 H47 118.4
C1 N1 C5 112.32(17)
C1 N1 Ti 121.38(14)
C5 N1 Ti 124.98(13)
C27 N2 C23 116.34(17)
C27 N2 Ti 130.35(14)
C23 N2 Ti 112.26(13)
C35 N3 C25 118.23(17)
C35 N3 Ti 127.67(14)
C25 N3 Ti 113.61(13)
C47 N4 C43 118.78(18)
C47 N4 Ti 127.48(14)
C43 N4 Ti 113.75(14)
N3 Ti N2 109.77(7)
N3 Ti N1 109.15(8)
N2 Ti N1 95.29(7)
N3 Ti C4 113.60(8)
N2 Ti C4 133.37(8)
N1 Ti C4 86.24(8)
N3 Ti N4 82.64(7)
N2 Ti N4 81.55(7)
N1 Ti N4 168.13(7)
C4 Ti N4 87.67(7)

loop_
_geom_bond_atom_site_label_1
_geom_bond_atom_site_label_2
_geom_bond_distance
C1 C2 1.370(3)
C1 N1 1.371(3)
C1 H1 0.9500
C2 C3 1.449(3)
C2 C9 1.489(3)
C3 C4 1.356(3)
C3 C16 1.493(3)
C4 Ti 2.056(2)
C4 H4 0.9500
C5 N1 1.516(3)
C5 C6 1.519(3)
C5 C8 1.532(3)
C5 C7 1.535(3)
C6 H6A 0.9800
C6 H6B 0.9800
C6 H6C 0.9800
C7 H7A 0.9800
C7 H7B 0.9800
C7 H7C 0.9800
C8 H8A 0.9800
C8 H8B 0.9800
C8 H8C 0.9800
C9 C14 1.388(3)
C9 C10 1.402(3)
C10 C11 1.386(3)
C10 H10 0.9500
C11 C12 1.374(3)
C11 H11 0.9500
C12 C13 1.382(3)
C12 C15 1.518(3)
C13 C14 1.406(3)
C13 H13 0.9500
C14 H14 0.9500
C15 H15A 0.9800
C15 H15B 0.9800
C15 H15C 0.9800
C16 C17 1.382(3)
C16 C21 1.400(3)
C17 C18 1.387(3)
C17 H17 0.9500
C18 C19 1.387(3)
C18 H18 0.9500
C19 C20 1.389(3)
C19 C22 1.508(3)
C20 C21 1.376(3)
C20 H20 0.9500
C21 H21 0.9500
C22 H22A 0.9800
C22 H22B 0.9800
C22 H22C 0.9800
C23 N2 1.467(3)
C23 C24 1.550(3)
C23 H23A 0.9900
C23 H23B 0.9900
C24 C43 1.520(3)
C24 C26 1.537(3)
C24 C25 1.548(3)
C25 N3 1.464(3)
C25 H25A 0.9900
C25 H25B 0.9900
C26 H26A 0.9800
C26 H26B 0.9800
C26 H26C 0.9800
C27 N2 1.390(3)
C27 C28 1.401(3)
C27 C32 1.404(3)
C28 C29 1.397(3)
C28 H28 0.9500
C29 C30 1.385(3)
C29 C33 1.508(3)
C30 C31 1.391(3)
C30 H30 0.9500
C31 C32 1.386(3)
C31 C34 1.514(3)
C32 H32 0.9500
C33 H33A 0.9800
C33 H33B 0.9800
C33 H33C 0.9800
C34 H34A 0.9800
C34 H34B 0.9800
C34 H34C 0.9800
C35 C36 1.399(3)
C35 C40 1.402(3)
C35 N3 1.405(3)
C36 C37 1.391(3)
C36 H36 0.9500
C37 C38 1.386(3)
C37 C41 1.507(3)
C38 C39 1.394(3)
C38 H38 0.9500
C39 C40 1.385(3)
C39 C42 1.499(3)
C40 H40 0.9500
C41 H41A 0.9800
C41 H41B 0.9800
C41 H41C 0.9800
C42 H42A 0.9800
C42 H42B 0.9800
C42 H42C 0.9800
C43 N4 1.353(3)
C43 C44 1.389(3)
C44 C45 1.383(3)
C44 H44 0.9500
C45 C46 1.384(3)
C45 H45 0.9500
C46 C47 1.377(3)
C46 H46 0.9500
C47 N4 1.339(3)
C47 H47 0.9500
N1 Ti 2.0305(18)
N2 Ti 1.9579(18)
N3 Ti 1.9217(18)
N4 Ti 2.2595(18)
